data_7021782
loop_
_publ_author_name
'Zheng, Feng'
'Hutton, Alan T.'
'van Sittert, Cornelia G. C. E.'
'Moss, John R.'
'Mapolie, Selwyn F.'

_publ_section_title
;
 Synthesis, structural characterization and cis-trans isomerization of
 novel (salicylaldiminato)platinum(ii) complexes.
;
_journal_issue 31
_journal_name_full 'Dalton transactions (Cambridge, England : 2003)'
_journal_page_first 11163
_journal_page_last 11179
_journal_paper_doi 10.1039/c3dt51283e
_journal_volume 42
_journal_year 2013
_chemical_formula_moiety 'C21 H28 Cl N O2 Pt S'
_chemical_formula_sum 'C21 H28 Cl N O2 Pt S'
_chemical_formula_weight 589.04
_chemical_melting_point 194
_chemical_name_common 1b
_chemical_name_systematic
; 
 ? 
;
_space_group_IT_number 14
_symmetry_cell_setting monoclinic
_symmetry_space_group_name_Hall '-P 2ybc'
_symmetry_space_group_name_H-M 'P 1 21/c 1'
_atom_sites_solution_hydrogens geom
_atom_sites_solution_primary direct
_atom_sites_solution_secondary difmap
_audit_creation_method SHELXL-97
_cell_angle_alpha 90.00
_cell_angle_beta 91.062(2)
_cell_angle_gamma 90.00
_cell_formula_units_Z 8
_cell_length_a 16.4013(18)
_cell_length_b 19.269(2)
_cell_length_c 14.4597(16)
_cell_measurement_reflns_used 106417
_cell_measurement_temperature 173(2)
_cell_measurement_theta_max 28.35
_cell_measurement_theta_min 1.76
_cell_volume 4569.0(9)
_computing_cell_refinement 'DENZO-SMN (Otwinowski & Minor, 1997)'
_computing_data_collection 'SAINT program (Bruker, 2006)'
_computing_data_reduction 'DENZO-SMN (Otwinowski & Minor, 1997)'
_computing_molecular_graphics 'X-Seed (Barbour, 2001)'
_computing_publication_material 'SHELXL-97 (Sheldrick, 2001)'
_computing_structure_refinement 'SHELXL-97 (Sheldrick, 1997)'
_computing_structure_solution 'SHELXS-97 (Sheldrick, 1997)'
_diffrn_ambient_temperature 173(2)
_diffrn_measured_fraction_theta_full 0.998
_diffrn_measured_fraction_theta_max 0.998
_diffrn_measurement_device_type 'Bruker Kappa Duo Apex II Diffractometer'
_diffrn_measurement_method '0.5\% \f scans and \w scans'
_diffrn_radiation_monochromator graphite
_diffrn_radiation_source 'fine-focus sealed tube'
_diffrn_radiation_type MoK\a
_diffrn_radiation_wavelength 0.71073
_diffrn_reflns_av_R_equivalents 0.0618
_diffrn_reflns_av_unetI/netI 0.0323
_diffrn_reflns_limit_h_max 21
_diffrn_reflns_limit_h_min -21
_diffrn_reflns_limit_k_max 25
_diffrn_reflns_limit_k_min -25
_diffrn_reflns_limit_l_max 19
_diffrn_reflns_limit_l_min -19
_diffrn_reflns_number 106417
_diffrn_reflns_theta_full 28.35
_diffrn_reflns_theta_max 28.35
_diffrn_reflns_theta_min 1.76
_diffrn_standards_decay_% 0
_exptl_absorpt_coefficient_mu 6.365
_exptl_absorpt_correction_T_max 0.7813
_exptl_absorpt_correction_T_min 0.6411
_exptl_absorpt_correction_type multi-scan
_exptl_absorpt_process_details 'SADABS (Sheldrick, 1997)'
_exptl_crystal_colour yellow
_exptl_crystal_density_diffrn 1.713
_exptl_crystal_density_method 'not measured'
_exptl_crystal_description plate
_exptl_crystal_F_000 2304
_exptl_crystal_size_max 0.11
_exptl_crystal_size_mid 0.08
_exptl_crystal_size_min 0.06
_refine_diff_density_max 0.888
_refine_diff_density_min -1.057
_refine_diff_density_rms 0.109
_refine_ls_extinction_method none
_refine_ls_goodness_of_fit_ref 1.011
_refine_ls_hydrogen_treatment constr
_refine_ls_matrix_type full
_refine_ls_number_parameters 487
_refine_ls_number_reflns 11388
_refine_ls_number_restraints 0
_refine_ls_restrained_S_all 1.011
_refine_ls_R_factor_all 0.0397
_refine_ls_R_factor_gt 0.0247
_refine_ls_shift/su_max 0.001
_refine_ls_shift/su_mean 0.000
_refine_ls_structure_factor_coef Fsqd
_refine_ls_weighting_details 'calc w=1/[\s^2^(Fo^2^)+(0.0152P)^2^+4.9542P] where P=(Fo^2^+2Fc^2^)/3'
_refine_ls_weighting_scheme calc
_refine_ls_wR_factor_gt 0.0460
_refine_ls_wR_factor_ref 0.0504
_reflns_number_gt 9108
_reflns_number_total 11388
_reflns_threshold_expression >2sigma(I)
_cod_data_source_file c3dt51283e.txt
_cod_data_source_block 1b
_cod_depositor_comments
;
The following automatic conversions were performed:

'_symmetry_cell_setting' value 'Monoclinic' changed to 'monoclinic'
according to /home/saulius/struct/CIF-dictionaries/cif_core.dic
dictionary named 'cif_core.dic' version 2.4.2 from 2011-04-26.

Automatic conversion script
Id: cif_fix_values 1891 2012-01-12 08:04:46Z andrius 
;
_cod_original_sg_symbol_Hall -P2ybc
_cod_original_sg_symbol_H-M P2(1)/c
_cod_database_code 7021782

loop_
_symmetry_equiv_pos_as_xyz
'x, y, z'
'-x, y+1/2, -z+1/2'
'-x, -y, -z'
'x, -y-1/2, z-1/2'

loop_
_atom_site_label
_atom_site_type_symbol
_atom_site_fract_x
_atom_site_fract_y
_atom_site_fract_z
_atom_site_U_iso_or_equiv
_atom_site_adp_type
_atom_site_occupancy
_atom_site_symmetry_multiplicity
_atom_site_calc_flag
_atom_site_refinement_flags
Pt1A Pt 0.279124(7) 0.345491(7) 0.041971(8) 0.02350(4) Uani 1 1 d .
Cl1A Cl 0.34329(6) 0.26816(6) 0.13973(7) 0.0511(3) Uani 1 1 d .
S1A S 0.39114(5) 0.34642(5) -0.04245(6) 0.0334(2) Uani 1 1 d .
O1A O 0.23423(13) 0.41822(12) -0.04246(16) 0.0283(5) Uani 1 1 d .
N1A N 0.17272(16) 0.33961(14) 0.11071(18) 0.0212(5) Uani 1 1 d .
C1A C 0.1562(2) 0.42991(16) -0.0586(2) 0.0224(7) Uani 1 1 d .
O2A O 0.46642(16) 0.37319(19) -0.0006(2) 0.0573(9) Uani 1 1 d .
C2A C 0.1363(2) 0.47432(17) -0.1328(2) 0.0268(7) Uani 1 1 d .
H2A H 0.1785 0.4975 -0.1646 0.032 Uiso 1 1 calc R
C3A C 0.0568(2) 0.48446(18) -0.1596(3) 0.0324(8) Uani 1 1 d .
H3A H 0.0448 0.5140 -0.2107 0.039 Uiso 1 1 calc R
C4A C -0.0070(2) 0.4524(2) -0.1136(3) 0.0354(9) Uani 1 1 d .
H4A H -0.0618 0.4579 -0.1349 0.042 Uiso 1 1 calc R
C5A C 0.0108(2) 0.41279(18) -0.0370(2) 0.0300(8) Uani 1 1 d .
H5A H -0.0325 0.3929 -0.0032 0.036 Uiso 1 1 calc R
C6A C 0.09220(19) 0.40103(16) -0.0075(2) 0.0208(7) Uani 1 1 d .
C7A C 0.1048(2) 0.36267(16) 0.0771(2) 0.0219(7) Uani 1 1 d .
H7A H 0.0575 0.3534 0.1121 0.026 Uiso 1 1 calc R
C8A C 0.16747(19) 0.30581(17) 0.2007(2) 0.0223(7) Uani 1 1 d .
C9A C 0.1481(2) 0.23485(17) 0.2042(2) 0.0234(7) Uani 1 1 d .
C10A C 0.1363(2) 0.20582(18) 0.2901(2) 0.0291(8) Uani 1 1 d .
H10A H 0.1200 0.1586 0.2946 0.035 Uiso 1 1 calc R
C11A C 0.1478(2) 0.24444(19) 0.3697(2) 0.0327(8) Uani 1 1 d .
H11A H 0.1397 0.2236 0.4283 0.039 Uiso 1 1 calc R
C12A C 0.1709(2) 0.31273(19) 0.3646(2) 0.0317(8) Uani 1 1 d .
H12A H 0.1798 0.3384 0.4200 0.038 Uiso 1 1 calc R
C13A C 0.1814(2) 0.34506(17) 0.2794(2) 0.0276(7) Uani 1 1 d .
C14A C 0.1387(2) 0.19045(18) 0.1179(2) 0.0291(8) Uani 1 1 d .
H14A H 0.1612 0.2174 0.0651 0.035 Uiso 1 1 calc R
C15A C 0.1876(3) 0.1232(2) 0.1263(3) 0.0458(11) Uani 1 1 d .
H15A H 0.1802 0.0958 0.0697 0.069 Uiso 1 1 calc R
H15B H 0.1684 0.0964 0.1793 0.069 Uiso 1 1 calc R
H15C H 0.2455 0.1342 0.1354 0.069 Uiso 1 1 calc R
C16A C 0.0501(3) 0.1749(2) 0.0949(3) 0.0529(12) Uani 1 1 d .
H16A H 0.0467 0.1463 0.0389 0.079 Uiso 1 1 calc R
H16B H 0.0206 0.2185 0.0844 0.079 Uiso 1 1 calc R
H16C H 0.0258 0.1498 0.1464 0.079 Uiso 1 1 calc R
C17A C 0.2080(3) 0.42040(19) 0.2764(3) 0.0370(9) Uani 1 1 d .
H17A H 0.2110 0.4344 0.2099 0.044 Uiso 1 1 calc R
C18A C 0.1470(3) 0.4682(2) 0.3228(3) 0.0529(12) Uani 1 1 d .
H18A H 0.1660 0.5163 0.3188 0.079 Uiso 1 1 calc R
H18B H 0.1422 0.4550 0.3880 0.079 Uiso 1 1 calc R
H18C H 0.0937 0.4639 0.2916 0.079 Uiso 1 1 calc R
C19A C 0.2931(3) 0.4284(2) 0.3196(4) 0.0622(14) Uani 1 1 d .
H19A H 0.3097 0.4772 0.3170 0.093 Uiso 1 1 calc R
H19B H 0.3318 0.3999 0.2854 0.093 Uiso 1 1 calc R
H19C H 0.2923 0.4131 0.3843 0.093 Uiso 1 1 calc R
C20A C 0.4089(3) 0.2616(3) -0.0839(3) 0.0610(14) Uani 1 1 d .
H20A H 0.4199 0.2305 -0.0316 0.092 Uiso 1 1 calc R
H20B H 0.4560 0.2620 -0.1246 0.092 Uiso 1 1 calc R
H20C H 0.3607 0.2453 -0.1185 0.092 Uiso 1 1 calc R
C21A C 0.3738(3) 0.3903(3) -0.1482(3) 0.0538(13) Uani 1 1 d .
H21A H 0.3629 0.4395 -0.1359 0.081 Uiso 1 1 calc R
H21B H 0.3267 0.3697 -0.1806 0.081 Uiso 1 1 calc R
H21C H 0.4221 0.3862 -0.1867 0.081 Uiso 1 1 calc R
Pt1B Pt 0.218393(7) 0.662183(6) -0.192135(8) 0.02016(3) Uani 1 1 d .
Cl1B Cl 0.15915(6) 0.73463(6) -0.08670(7) 0.0433(2) Uani 1 1 d .
S1B S 0.10598(5) 0.67364(5) -0.27997(6) 0.02828(19) Uani 1 1 d .
O1B O 0.25661(13) 0.59243(12) -0.28336(16) 0.0268(5) Uani 1 1 d .
N1B N 0.32558(15) 0.65865(13) -0.11992(17) 0.0191(5) Uani 1 1 d .
C1B C 0.3307(2) 0.56744(15) -0.2901(2) 0.0210(7) Uani 1 1 d .
O2B O 0.02896(15) 0.64665(15) -0.2459(2) 0.0434(7) Uani 1 1 d .
C2B C 0.3451(2) 0.52149(18) -0.3633(2) 0.0315(8) Uani 1 1 d .
H2B H 0.3012 0.5088 -0.4036 0.038 Uiso 1 1 calc R
C3B C 0.4211(2) 0.49453(19) -0.3779(3) 0.0373(9) Uani 1 1 d .
H3B H 0.4292 0.4636 -0.4281 0.045 Uiso 1 1 calc R
C4B C 0.4865(2) 0.5119(2) -0.3199(3) 0.0419(10) Uani 1 1 d .
H4B H 0.5393 0.4938 -0.3309 0.050 Uiso 1 1 calc R
C5B C 0.4739(2) 0.5557(2) -0.2467(3) 0.0340(8) Uani 1 1 d .
H5B H 0.5184 0.5672 -0.2066 0.041 Uiso 1 1 calc R
C6B C 0.3963(2) 0.58391(17) -0.2296(2) 0.0228(7) Uani 1 1 d .
C7B C 0.38927(19) 0.62632(16) -0.1487(2) 0.0212(7) Uani 1 1 d .
H7B H 0.4374 0.6313 -0.1117 0.025 Uiso 1 1 calc R
C8B C 0.33649(18) 0.69374(16) -0.0311(2) 0.0184(6) Uani 1 1 d .
C9B C 0.32756(19) 0.65427(16) 0.0493(2) 0.0226(7) Uani 1 1 d .
C10B C 0.3409(2) 0.68779(18) 0.1334(2) 0.0274(7) Uani 1 1 d .
H10B H 0.3356 0.6625 0.1893 0.033 Uiso 1 1 calc R
C11B C 0.3617(2) 0.75739(18) 0.1370(2) 0.0288(8) Uani 1 1 d .
H11B H 0.3708 0.7794 0.1951 0.035 Uiso 1 1 calc R
C12B C 0.3692(2) 0.79474(18) 0.0565(2) 0.0275(7) Uani 1 1 d .
H12B H 0.3841 0.8423 0.0597 0.033 Uiso 1 1 calc R
C13B C 0.3554(2) 0.76420(17) -0.0291(2) 0.0230(7) Uani 1 1 d .
C14B C 0.3043(2) 0.57838(17) 0.0482(2) 0.0256(7) Uani 1 1 d .
H14B H 0.2990 0.5633 -0.0178 0.031 Uiso 1 1 calc R
C15B C 0.3689(2) 0.53359(18) 0.0950(3) 0.0387(9) Uani 1 1 d .
H15D H 0.3519 0.4849 0.0925 0.058 Uiso 1 1 calc R
H15E H 0.3759 0.5479 0.1597 0.058 Uiso 1 1 calc R
H15F H 0.4207 0.5390 0.0630 0.058 Uiso 1 1 calc R
C16B C 0.2216(2) 0.5684(2) 0.0933(3) 0.0370(9) Uani 1 1 d .
H16D H 0.2068 0.5191 0.0917 0.055 Uiso 1 1 calc R
H16E H 0.1801 0.5954 0.0594 0.055 Uiso 1 1 calc R
H16F H 0.2247 0.5843 0.1576 0.055 Uiso 1 1 calc R
C17B C 0.3637(2) 0.80647(17) -0.1173(2) 0.0254(7) Uani 1 1 d .
H17B H 0.3364 0.7800 -0.1687 0.031 Uiso 1 1 calc R
C18B C 0.3216(3) 0.8768(2) -0.1103(3) 0.0452(11) Uani 1 1 d .
H18D H 0.3282 0.9024 -0.1682 0.068 Uiso 1 1 calc R
H18E H 0.3461 0.9033 -0.0590 0.068 Uiso 1 1 calc R
H18F H 0.2634 0.8699 -0.0991 0.068 Uiso 1 1 calc R
C19B C 0.4530(2) 0.8155(2) -0.1417(3) 0.0424(10) Uani 1 1 d .
H19D H 0.4568 0.8427 -0.1988 0.064 Uiso 1 1 calc R
H19E H 0.4779 0.7698 -0.1509 0.064 Uiso 1 1 calc R
H19F H 0.4817 0.8398 -0.0913 0.064 Uiso 1 1 calc R
C20B C 0.0933(3) 0.7626(2) -0.3089(3) 0.0498(11) Uani 1 1 d .
H20D H 0.0839 0.7895 -0.2525 0.075 Uiso 1 1 calc R
H20E H 0.0465 0.7678 -0.3514 0.075 Uiso 1 1 calc R
H20F H 0.1426 0.7797 -0.3387 0.075 Uiso 1 1 calc R
C21B C 0.1219(3) 0.6392(3) -0.3915(3) 0.0539(12) Uani 1 1 d .
H21D H 0.1300 0.5889 -0.3870 0.081 Uiso 1 1 calc R
H21E H 0.1703 0.6606 -0.4180 0.081 Uiso 1 1 calc R
H21F H 0.0742 0.6489 -0.4312 0.081 Uiso 1 1 calc R

loop_
_atom_site_aniso_label
_atom_site_aniso_U_11
_atom_site_aniso_U_22
_atom_site_aniso_U_33
_atom_site_aniso_U_23
_atom_site_aniso_U_13
_atom_site_aniso_U_12
Pt1A 0.02027(6) 0.03231(7) 0.01791(6) 0.00379(6) -0.00022(5) 0.00059(5)
Cl1A 0.0334(5) 0.0772(8) 0.0429(6) 0.0302(6) 0.0055(4) 0.0207(5)
S1A 0.0215(4) 0.0528(6) 0.0260(4) 0.0044(4) 0.0013(3) 0.0007(4)
O1A 0.0257(12) 0.0309(13) 0.0283(13) 0.0110(11) 0.0002(10) -0.0026(10)
N1A 0.0237(13) 0.0233(14) 0.0168(13) 0.0012(11) 0.0016(10) 0.0020(11)
C1A 0.0273(17) 0.0195(16) 0.0204(17) -0.0016(13) 0.0010(13) 0.0003(13)
O2A 0.0236(14) 0.098(3) 0.0497(19) 0.0030(18) -0.0041(13) -0.0131(15)
C2A 0.0329(18) 0.0211(17) 0.0265(18) 0.0045(14) 0.0001(14) -0.0014(14)
C3A 0.040(2) 0.0281(19) 0.0293(19) 0.0104(16) -0.0028(16) 0.0060(16)
C4A 0.0270(18) 0.040(2) 0.039(2) 0.0063(18) -0.0070(16) 0.0082(16)
C5A 0.0262(17) 0.0325(19) 0.031(2) 0.0049(16) 0.0013(15) 0.0054(15)
C6A 0.0248(16) 0.0206(16) 0.0169(16) 0.0013(13) 0.0022(12) 0.0037(13)
C7A 0.0257(16) 0.0218(16) 0.0185(16) 0.0006(13) 0.0039(13) 0.0011(13)
C8A 0.0243(16) 0.0264(17) 0.0164(16) 0.0064(13) 0.0009(13) 0.0015(13)
C9A 0.0276(17) 0.0271(18) 0.0154(16) 0.0023(13) -0.0031(13) 0.0006(14)
C10A 0.041(2) 0.0212(17) 0.0250(18) 0.0039(14) -0.0029(15) -0.0025(15)
C11A 0.047(2) 0.035(2) 0.0164(17) 0.0059(15) -0.0023(15) -0.0088(17)
C12A 0.045(2) 0.0317(19) 0.0179(17) -0.0004(15) -0.0017(15) -0.0102(17)
C13A 0.0368(19) 0.0262(18) 0.0198(17) 0.0016(14) 0.0018(14) -0.0076(15)
C14A 0.042(2) 0.0253(18) 0.0202(17) -0.0022(14) -0.0006(15) 0.0064(16)
C15A 0.070(3) 0.035(2) 0.031(2) -0.0034(18) -0.003(2) 0.019(2)
C16A 0.045(2) 0.062(3) 0.051(3) -0.024(2) -0.014(2) 0.005(2)
C17A 0.060(3) 0.0278(19) 0.0231(19) 0.0006(16) 0.0004(17) -0.0112(18)
C18A 0.068(3) 0.032(2) 0.058(3) 0.004(2) -0.008(2) -0.001(2)
C19A 0.051(3) 0.045(3) 0.091(4) -0.004(3) 0.003(3) -0.024(2)
C20A 0.057(3) 0.065(3) 0.062(3) -0.005(3) 0.019(2) 0.017(3)
C21A 0.042(2) 0.088(4) 0.032(2) 0.023(2) 0.0135(19) 0.005(2)
Pt1B 0.01941(6) 0.02365(6) 0.01741(6) 0.00111(5) -0.00006(4) 0.00181(5)
Cl1B 0.0329(5) 0.0591(6) 0.0378(5) -0.0171(5) -0.0012(4) 0.0196(5)
S1B 0.0214(4) 0.0356(5) 0.0277(4) 0.0075(4) -0.0029(3) 0.0005(3)
O1B 0.0243(12) 0.0304(13) 0.0254(13) -0.0107(10) -0.0034(10) 0.0007(10)
N1B 0.0241(13) 0.0187(13) 0.0144(12) -0.0005(11) -0.0008(10) 0.0008(11)
C1B 0.0304(17) 0.0142(15) 0.0184(16) 0.0027(12) 0.0018(13) 0.0005(13)
O2B 0.0241(13) 0.0537(18) 0.0523(18) 0.0164(14) -0.0007(12) -0.0041(12)
C2B 0.040(2) 0.0271(18) 0.0274(19) -0.0081(16) -0.0019(15) -0.0018(16)
C3B 0.049(2) 0.031(2) 0.032(2) -0.0118(17) 0.0030(18) 0.0091(18)
C4B 0.035(2) 0.046(2) 0.046(2) -0.014(2) 0.0036(18) 0.0144(18)
C5B 0.0300(19) 0.041(2) 0.031(2) -0.0075(17) -0.0008(15) 0.0082(16)
C6B 0.0278(17) 0.0209(16) 0.0199(16) 0.0011(13) 0.0027(13) -0.0003(13)
C7B 0.0232(16) 0.0213(16) 0.0188(16) -0.0007(13) -0.0042(12) 0.0000(13)
C8B 0.0197(15) 0.0212(16) 0.0142(15) -0.0032(12) 0.0000(12) 0.0020(12)
C9B 0.0228(15) 0.0231(17) 0.0220(16) 0.0007(14) 0.0002(12) -0.0014(13)
C10B 0.0353(19) 0.0293(18) 0.0176(17) 0.0025(14) 0.0006(14) -0.0041(15)
C11B 0.039(2) 0.0300(19) 0.0173(17) -0.0044(14) 0.0013(15) -0.0021(16)
C12B 0.0374(19) 0.0216(17) 0.0235(18) -0.0017(14) 0.0009(15) -0.0018(15)
C13B 0.0265(17) 0.0234(17) 0.0193(16) 0.0001(13) 0.0005(13) 0.0019(13)
C14B 0.0351(18) 0.0228(17) 0.0189(17) -0.0021(14) -0.0010(14) -0.0057(14)
C15B 0.038(2) 0.0223(18) 0.056(3) 0.0062(18) -0.0021(19) -0.0023(16)
C16B 0.035(2) 0.034(2) 0.043(2) 0.0040(18) 0.0042(17) -0.0077(17)
C17B 0.0377(19) 0.0190(16) 0.0197(17) 0.0031(13) 0.0011(14) 0.0015(14)
C18B 0.077(3) 0.028(2) 0.030(2) 0.0087(17) 0.005(2) 0.016(2)
C19B 0.044(2) 0.047(2) 0.036(2) 0.0114(19) 0.0071(18) -0.0050(19)
C20B 0.048(3) 0.042(2) 0.059(3) 0.023(2) -0.009(2) 0.004(2)
C21B 0.042(2) 0.086(4) 0.032(2) -0.011(2) -0.0165(19) 0.010(2)

loop_
_atom_type_symbol
_atom_type_description
_atom_type_scat_dispersion_real
_atom_type_scat_dispersion_imag
_atom_type_scat_source
C C 0.0033 0.0016 'International Tables Vol C Tables 4.2.6.8 and 6.1.1.4'
H H 0.0000 0.0000 'International Tables Vol C Tables 4.2.6.8 and 6.1.1.4'
N N 0.0061 0.0033 'International Tables Vol C Tables 4.2.6.8 and 6.1.1.4'
O O 0.0106 0.0060 'International Tables Vol C Tables 4.2.6.8 and 6.1.1.4'
S S 0.1246 0.1234 'International Tables Vol C Tables 4.2.6.8 and 6.1.1.4'
Cl Cl 0.1484 0.1585 'International Tables Vol C Tables 4.2.6.8 and 6.1.1.4'
Pt Pt -1.7033 8.3905 'International Tables Vol C Tables 4.2.6.8 and 6.1.1.4'

loop_
_geom_angle_atom_site_label_1
_geom_angle_atom_site_label_2
_geom_angle_atom_site_label_3
_geom_angle
O1A Pt1A N1A 91.61(10)
O1A Pt1A S1A 87.58(7)
N1A Pt1A S1A 175.25(8)
O1A Pt1A Cl1A 174.03(7)
N1A Pt1A Cl1A 92.91(8)
S1A Pt1A Cl1A 88.24(4)
O2A S1A C21A 108.1(2)
O2A S1A C20A 108.9(2)
C21A S1A C20A 100.0(2)
O2A S1A Pt1A 118.44(13)
C21A S1A Pt1A 110.93(14)
C20A S1A Pt1A 108.78(16)
C1A O1A Pt1A 125.2(2)
C7A N1A C8A 115.2(3)
C7A N1A Pt1A 122.9(2)
C8A N1A Pt1A 121.9(2)
O1A C1A C2A 116.8(3)
O1A C1A C6A 124.8(3)
C2A C1A C6A 118.4(3)
C3A C2A C1A 120.7(3)
C3A C2A H2A 119.7
C1A C2A H2A 119.7
C2A C3A C4A 121.4(3)
C2A C3A H3A 119.3
C4A C3A H3A 119.3
C5A C4A C3A 118.8(3)
C5A C4A H4A 120.6
C3A C4A H4A 120.6
C4A C5A C6A 121.3(3)
C4A C5A H5A 119.4
C6A C5A H5A 119.4
C1A C6A C5A 119.2(3)
C1A C6A C7A 123.4(3)
C5A C6A C7A 117.3(3)
N1A C7A C6A 127.4(3)
N1A C7A H7A 116.3
C6A C7A H7A 116.3
C13A C8A C9A 122.5(3)
C13A C8A N1A 118.6(3)
C9A C8A N1A 118.9(3)
C10A C9A C8A 117.6(3)
C10A C9A C14A 119.8(3)
C8A C9A C14A 122.6(3)
C9A C10A C11A 120.8(3)
C9A C10A H10A 119.6
C11A C10A H10A 119.6
C12A C11A C10A 120.4(3)
C12A C11A H11A 119.8
C10A C11A H11A 119.8
C11A C12A C13A 121.0(3)
C11A C12A H12A 119.5
C13A C12A H12A 119.5
C8A C13A C12A 117.5(3)
C8A C13A C17A 122.9(3)
C12A C13A C17A 119.6(3)
C16A C14A C9A 112.1(3)
C16A C14A C15A 110.4(3)
C9A C14A C15A 111.5(3)
C16A C14A H14A 107.5
C9A C14A H14A 107.5
C15A C14A H14A 107.5
C14A C15A H15A 109.5
C14A C15A H15B 109.5
H15A C15A H15B 109.5
C14A C15A H15C 109.5
H15A C15A H15C 109.5
H15B C15A H15C 109.5
C14A C16A H16A 109.5
C14A C16A H16B 109.5
H16A C16A H16B 109.5
C14A C16A H16C 109.5
H16A C16A H16C 109.5
H16B C16A H16C 109.5
C13A C17A C18A 112.0(3)
C13A C17A C19A 110.2(3)
C18A C17A C19A 111.1(3)
C13A C17A H17A 107.8
C18A C17A H17A 107.8
C19A C17A H17A 107.8
C17A C18A H18A 109.5
C17A C18A H18B 109.5
H18A C18A H18B 109.5
C17A C18A H18C 109.5
H18A C18A H18C 109.5
H18B C18A H18C 109.5
C17A C19A H19A 109.5
C17A C19A H19B 109.5
H19A C19A H19B 109.5
C17A C19A H19C 109.5
H19A C19A H19C 109.5
H19B C19A H19C 109.5
S1A C20A H20A 109.5
S1A C20A H20B 109.5
H20A C20A H20B 109.5
S1A C20A H20C 109.5
H20A C20A H20C 109.5
H20B C20A H20C 109.5
S1A C21A H21A 109.5
S1A C21A H21B 109.5
H21A C21A H21B 109.5
S1A C21A H21C 109.5
H21A C21A H21C 109.5
H21B C21A H21C 109.5
O1B Pt1B N1B 92.17(9)
O1B Pt1B S1B 87.52(7)
N1B Pt1B S1B 174.58(7)
O1B Pt1B Cl1B 172.70(7)
N1B Pt1B Cl1B 92.98(7)
S1B Pt1B Cl1B 87.85(3)
O2B S1B C21B 108.5(2)
O2B S1B C20B 108.99(19)
C21B S1B C20B 99.6(2)
O2B S1B Pt1B 118.92(12)
C21B S1B Pt1B 110.35(14)
C20B S1B Pt1B 108.74(15)
C1B O1B Pt1B 126.8(2)
C7B N1B C8B 114.8(3)
C7B N1B Pt1B 123.3(2)
C8B N1B Pt1B 121.88(19)
O1B C1B C2B 117.2(3)
O1B C1B C6B 124.6(3)
C2B C1B C6B 118.2(3)
C3B C2B C1B 121.5(3)
C3B C2B H2B 119.3
C1B C2B H2B 119.3
C2B C3B C4B 120.6(3)
C2B C3B H3B 119.7
C4B C3B H3B 119.7
C5B C4B C3B 119.2(3)
C5B C4B H4B 120.4
C3B C4B H4B 120.4
C4B C5B C6B 121.5(3)
C4B C5B H5B 119.3
C6B C5B H5B 119.3
C1B C6B C5B 119.0(3)
C1B C6B C7B 124.2(3)
C5B C6B C7B 116.7(3)
N1B C7B C6B 128.0(3)
N1B C7B H7B 116.0
C6B C7B H7B 116.0
C13B C8B C9B 122.6(3)
C13B C8B N1B 119.6(3)
C9B C8B N1B 117.8(3)
C10B C9B C8B 117.2(3)
C10B C9B C14B 119.6(3)
C8B C9B C14B 123.2(3)
C11B C10B C9B 121.2(3)
C11B C10B H10B 119.4
C9B C10B H10B 119.4
C12B C11B C10B 120.0(3)
C12B C11B H11B 120.0
C10B C11B H11B 120.0
C11B C12B C13B 121.2(3)
C11B C12B H12B 119.4
C13B C12B H12B 119.4
C12B C13B C8B 117.7(3)
C12B C13B C17B 120.4(3)
C8B C13B C17B 121.8(3)
C9B C14B C15B 111.9(3)
C9B C14B C16B 110.1(3)
C15B C14B C16B 110.9(3)
C9B C14B H14B 107.9
C15B C14B H14B 107.9
C16B C14B H14B 107.9
C14B C15B H15D 109.5
C14B C15B H15E 109.5
H15D C15B H15E 109.5
C14B C15B H15F 109.5
H15D C15B H15F 109.5
H15E C15B H15F 109.5
C14B C16B H16D 109.5
C14B C16B H16E 109.5
H16D C16B H16E 109.5
C14B C16B H16F 109.5
H16D C16B H16F 109.5
H16E C16B H16F 109.5
C13B C17B C19B 110.9(3)
C13B C17B C18B 111.8(3)
C19B C17B C18B 110.6(3)
C13B C17B H17B 107.8
C19B C17B H17B 107.8
C18B C17B H17B 107.8
C17B C18B H18D 109.5
C17B C18B H18E 109.5
H18D C18B H18E 109.5
C17B C18B H18F 109.5
H18D C18B H18F 109.5
H18E C18B H18F 109.5
C17B C19B H19D 109.5
C17B C19B H19E 109.5
H19D C19B H19E 109.5
C17B C19B H19F 109.5
H19D C19B H19F 109.5
H19E C19B H19F 109.5
S1B C20B H20D 109.5
S1B C20B H20E 109.5
H20D C20B H20E 109.5
S1B C20B H20F 109.5
H20D C20B H20F 109.5
H20E C20B H20F 109.5
S1B C21B H21D 109.5
S1B C21B H21E 109.5
H21D C21B H21E 109.5
S1B C21B H21F 109.5
H21D C21B H21F 109.5
H21E C21B H21F 109.5

loop_
_geom_bond_atom_site_label_1
_geom_bond_atom_site_label_2
_geom_bond_distance
Pt1A O1A 1.991(2)
Pt1A N1A 2.028(3)
Pt1A S1A 2.2247(9)
Pt1A Cl1A 2.2959(10)
S1A O2A 1.459(3)
S1A C21A 1.766(4)
S1A C20A 1.767(5)
O1A C1A 1.315(4)
N1A C7A 1.286(4)
N1A C8A 1.459(4)
C1A C2A 1.405(4)
C1A C6A 1.410(4)
C2A C3A 1.368(5)
C2A H2A 0.9500
C3A C4A 1.394(5)
C3A H3A 0.9500
C4A C5A 1.372(5)
C4A H4A 0.9500
C5A C6A 1.413(4)
C5A H5A 0.9500
C6A C7A 1.441(4)
C7A H7A 0.9500
C8A C13A 1.382(5)
C8A C9A 1.405(5)
C9A C10A 1.379(4)
C9A C14A 1.519(4)
C10A C11A 1.380(5)
C10A H10A 0.9500
C11A C12A 1.371(5)
C11A H11A 0.9500
C12A C13A 1.394(5)
C12A H12A 0.9500
C13A C17A 1.516(5)
C14A C16A 1.514(5)
C14A C15A 1.527(5)
C14A H14A 1.0000
C15A H15A 0.9800
C15A H15B 0.9800
C15A H15C 0.9800
C16A H16A 0.9800
C16A H16B 0.9800
C16A H16C 0.9800
C17A C18A 1.524(6)
C17A C19A 1.527(6)
C17A H17A 1.0000
C18A H18A 0.9800
C18A H18B 0.9800
C18A H18C 0.9800
C19A H19A 0.9800
C19A H19B 0.9800
C19A H19C 0.9800
C20A H20A 0.9800
C20A H20B 0.9800
C20A H20C 0.9800
C21A H21A 0.9800
C21A H21B 0.9800
C21A H21C 0.9800
Pt1B O1B 1.992(2)
Pt1B N1B 2.029(3)
Pt1B S1B 2.2304(8)
Pt1B Cl1B 2.2961(9)
S1B O2B 1.460(3)
S1B C21B 1.768(4)
S1B C20B 1.776(4)
O1B C1B 1.312(4)
N1B C7B 1.292(4)
N1B C8B 1.459(4)
C1B C2B 1.403(4)
C1B C6B 1.410(4)
C2B C3B 1.371(5)
C2B H2B 0.9500
C3B C4B 1.390(5)
C3B H3B 0.9500
C4B C5B 1.372(5)
C4B H4B 0.9500
C5B C6B 1.411(5)
C5B H5B 0.9500
C6B C7B 1.433(4)
C7B H7B 0.9500
C8B C13B 1.393(4)
C8B C9B 1.399(4)
C9B C10B 1.391(4)
C9B C14B 1.511(4)
C10B C11B 1.384(5)
C10B H10B 0.9500
C11B C12B 1.376(5)
C11B H11B 0.9500
C12B C13B 1.386(4)
C12B H12B 0.9500
C13B C17B 1.522(4)
C14B C15B 1.515(5)
C14B C16B 1.529(5)
C14B H14B 1.0000
C15B H15D 0.9800
C15B H15E 0.9800
C15B H15F 0.9800
C16B H16D 0.9800
C16B H16E 0.9800
C16B H16F 0.9800
C17B C19B 1.523(5)
C17B C18B 1.525(5)
C17B H17B 1.0000
C18B H18D 0.9800
C18B H18E 0.9800
C18B H18F 0.9800
C19B H19D 0.9800
C19B H19E 0.9800
C19B H19F 0.9800
C20B H20D 0.9800
C20B H20E 0.9800
C20B H20F 0.9800
C21B H21D 0.9800
C21B H21E 0.9800
C21B H21F 0.9800

loop_
_geom_torsion_atom_site_label_1
_geom_torsion_atom_site_label_2
_geom_torsion_atom_site_label_3
_geom_torsion_atom_site_label_4
_geom_torsion
O1A Pt1A S1A O2A 111.79(19)
N1A Pt1A S1A O2A -168.0(9)
Cl1A Pt1A S1A O2A -63.95(17)
O1A Pt1A S1A C21A -14.1(2)
N1A Pt1A S1A C21A 66.1(10)
Cl1A Pt1A S1A C21A 170.15(19)
O1A Pt1A S1A C20A -123.2(2)
N1A Pt1A S1A C20A -43.0(10)
Cl1A Pt1A S1A C20A 61.04(19)
N1A Pt1A O1A C1A -21.0(3)
S1A Pt1A O1A C1A 154.3(3)
Cl1A Pt1A O1A C1A -160.1(6)
O1A Pt1A N1A C7A 18.1(3)
S1A Pt1A N1A C7A -61.9(11)
Cl1A Pt1A N1A C7A -165.8(3)
O1A Pt1A N1A C8A -164.7(2)
S1A Pt1A N1A C8A 115.3(9)
Cl1A Pt1A N1A C8A 11.4(2)
Pt1A O1A C1A C2A -168.4(2)
Pt1A O1A C1A C6A 11.3(5)
O1A C1A C2A C3A 174.2(3)
C6A C1A C2A C3A -5.6(5)
C1A C2A C3A C4A 1.3(6)
C2A C3A C4A C5A 3.3(6)
C3A C4A C5A C6A -3.5(6)
O1A C1A C6A C5A -174.4(3)
C2A C1A C6A C5A 5.3(5)
O1A C1A C6A C7A 9.0(5)
C2A C1A C6A C7A -171.2(3)
C4A C5A C6A C1A -0.8(5)
C4A C5A C6A C7A 175.9(3)
C8A N1A C7A C6A 176.6(3)
Pt1A N1A C7A C6A -6.0(5)
C1A C6A C7A N1A -11.9(5)
C5A C6A C7A N1A 171.5(3)
C7A N1A C8A C13A -93.4(4)
Pt1A N1A C8A C13A 89.2(3)
C7A N1A C8A C9A 86.3(4)
Pt1A N1A C8A C9A -91.1(3)
C13A C8A C9A C10A 5.5(5)
N1A C8A C9A C10A -174.2(3)
C13A C8A C9A C14A -175.5(3)
N1A C8A C9A C14A 4.7(5)
C8A C9A C10A C11A -3.7(5)
C14A C9A C10A C11A 177.3(3)
C9A C10A C11A C12A 0.4(6)
C10A C11A C12A C13A 1.4(6)
C9A C8A C13A C12A -3.8(5)
N1A C8A C13A C12A 175.9(3)
C9A C8A C13A C17A 175.7(3)
N1A C8A C13A C17A -4.6(5)
C11A C12A C13A C8A 0.3(6)
C11A C12A C13A C17A -179.3(4)
C10A C9A C14A C16A 74.2(4)
C8A C9A C14A C16A -104.8(4)
C10A C9A C14A C15A -50.2(5)
C8A C9A C14A C15A 130.8(4)
C8A C13A C17A C18A 120.1(4)
C12A C13A C17A C18A -60.4(5)
C8A C13A C17A C19A -115.7(4)
C12A C13A C17A C19A 63.8(5)
O1B Pt1B S1B O2B 109.30(16)
N1B Pt1B S1B O2B -163.9(8)
Cl1B Pt1B S1B O2B -65.05(15)
O1B Pt1B S1B C21B -17.0(2)
N1B Pt1B S1B C21B 69.8(8)
Cl1B Pt1B S1B C21B 168.65(19)
O1B Pt1B S1B C20B -125.24(18)
N1B Pt1B S1B C20B -38.5(8)
Cl1B Pt1B S1B C20B 60.40(17)
N1B Pt1B O1B C1B -8.2(3)
S1B Pt1B O1B C1B 166.4(3)
Cl1B Pt1B O1B C1B -143.0(5)
O1B Pt1B N1B C7B 8.9(3)
S1B Pt1B N1B C7B -77.7(9)
Cl1B Pt1B N1B C7B -176.3(2)
O1B Pt1B N1B C8B -171.9(2)
S1B Pt1B N1B C8B 101.5(8)
Cl1B Pt1B N1B C8B 2.9(2)
Pt1B O1B C1B C2B -176.4(2)
Pt1B O1B C1B C6B 3.1(4)
O1B C1B C2B C3B 177.7(3)
C6B C1B C2B C3B -1.8(5)
C1B C2B C3B C4B 0.2(6)
C2B C3B C4B C5B 1.1(6)
C3B C4B C5B C6B -0.7(6)
O1B C1B C6B C5B -177.4(3)
C2B C1B C6B C5B 2.1(5)
O1B C1B C6B C7B 4.7(5)
C2B C1B C6B C7B -175.8(3)
C4B C5B C6B C1B -0.9(5)
C4B C5B C6B C7B 177.1(4)
C8B N1B C7B C6B 175.8(3)
Pt1B N1B C7B C6B -4.9(5)
C1B C6B C7B N1B -3.6(5)
C5B C6B C7B N1B 178.4(3)
C7B N1B C8B C13B 96.4(3)
Pt1B N1B C8B C13B -82.8(3)
C7B N1B C8B C9B -83.4(4)
Pt1B N1B C8B C9B 97.4(3)
C13B C8B C9B C10B -1.9(5)
N1B C8B C9B C10B 177.8(3)
C13B C8B C9B C14B 177.9(3)
N1B C8B C9B C14B -2.3(4)
C8B C9B C10B C11B 0.3(5)
C14B C9B C10B C11B -179.6(3)
C9B C10B C11B C12B 0.3(5)
C10B C11B C12B C13B 0.7(5)
C11B C12B C13B C8B -2.2(5)
C11B C12B C13B C17B 179.8(3)
C9B C8B C13B C12B 2.9(5)
N1B C8B C13B C12B -176.9(3)
C9B C8B C13B C17B -179.1(3)
N1B C8B C13B C17B 1.1(5)
C10B C9B C14B C15B -59.7(4)
C8B C9B C14B C15B 120.4(4)
C10B C9B C14B C16B 64.1(4)
C8B C9B C14B C16B -115.8(3)
C12B C13B C17B C19B 78.3(4)
C8B C13B C17B C19B -99.7(4)
C12B C13B C17B C18B -45.7(4)
C8B C13B C17B C18B 136.3(3)
